data_4069507
loop_
_publ_author_name
'Arquier, Damien'
'Vendier, Laure'
'Miqueu, Karinne'
'Sotiropoulos, Jean-Marc'
'Bastin, St\'ephanie'
'Igau, Alain'

_publ_section_title
;
 Crucial Role of the Amidine Moiety in Methylenamino Phosphine-Type
 Ligands for the Synthesis of Tethered \h6-Arene-\h1-PRuthenium(II)
 Complexes: Experimental and Theoretical Studies
;
_journal_issue 17
_journal_name_full Organometallics
_journal_page_first 4945
_journal_paper_doi 10.1021/om900231c
_journal_volume 28
_journal_year 2009
_chemical_compound_source 'synthesis as described'
_chemical_formula_moiety 'C25 H29 Cl2 N2 P1 Ru1'
_chemical_formula_sum 'C25 H29 Cl2 N2 P Ru'
_chemical_formula_weight 560.44
_chemical_name_systematic
;
 ?
;
_space_group_IT_number 57
_symmetry_cell_setting orthorhombic
_symmetry_Int_Tables_number 57
_symmetry_space_group_name_Hall '-P 2c 2b'
_symmetry_space_group_name_H-M 'P b c m'
_atom_sites_solution_hydrogens geom
_atom_sites_solution_primary direct
_atom_sites_solution_secondary difmap
_cell_angle_alpha 90
_cell_angle_beta 90
_cell_angle_gamma 90
_cell_formula_units_Z 4
_cell_length_a 9.2495(18)
_cell_length_b 20.802(4)
_cell_length_c 12.514(3)
_cell_measurement_reflns_used 8000
_cell_measurement_temperature 180
_cell_measurement_theta_max 26.05
_cell_measurement_theta_min 1.65
_cell_measurement_wavelength 0.71073
_cell_volume 2407.8(9)
_computing_cell_refinement 'Stoe IPDS software (Stoe, 1996)'
_computing_data_collection 'Stoe IPDS software (Stoe, 1996)'
_computing_data_reduction 'XRED (Stoe, 1.08, 1996)'
_computing_molecular_graphics 'Ortep-3 for Windows (Farrugia, 1997)'
_computing_publication_material 'WinGX publication routines (Farrugia, 1999)'
_computing_structure_refinement 'SHELXL-97 (Sheldrick, 1997)'
_computing_structure_solution 'SIR92 (Giacovazzo et al, 1993)'
_diffrn_ambient_temperature 180
_diffrn_measured_fraction_theta_full 0.997
_diffrn_measured_fraction_theta_max 0.997
_diffrn_measurement_device 'Stoe IPDS'
_diffrn_measurement_method \f
_diffrn_radiation_monochromator graphite
_diffrn_radiation_source 'fine-focus sealed tube'
_diffrn_radiation_type MoK\a
_diffrn_radiation_wavelength 0.71073
_diffrn_reflns_av_R_equivalents 0.1572
_diffrn_reflns_av_unetI/netI 0.0715
_diffrn_reflns_limit_h_max 11
_diffrn_reflns_limit_h_min -11
_diffrn_reflns_limit_k_max 24
_diffrn_reflns_limit_k_min -24
_diffrn_reflns_limit_l_max 14
_diffrn_reflns_limit_l_min -14
_diffrn_reflns_number 21146
_diffrn_reflns_theta_full 25.03
_diffrn_reflns_theta_max 25.03
_diffrn_reflns_theta_min 2.2
_diffrn_standards_decay_% 0.1
_diffrn_standards_interval_time 4
_diffrn_standards_number 200
_exptl_absorpt_coefficient_mu 0.955
_exptl_absorpt_correction_T_max 0.948
_exptl_absorpt_correction_T_min 0.871
_exptl_absorpt_correction_type multi-scan
_exptl_absorpt_process_details
;
        [c.f. r.h. blessing, acta cryst. (1995), a51, 33-38]
;
_exptl_crystal_colour orange
_exptl_crystal_density_diffrn 1.546
_exptl_crystal_density_method 'not measured'
_exptl_crystal_description block
_exptl_crystal_F_000 1144
_exptl_crystal_size_max 0.15
_exptl_crystal_size_mid 0.125
_exptl_crystal_size_min 0.05
_refine_diff_density_max 1.558
_refine_diff_density_min -1.44
_refine_diff_density_rms 0.165
_refine_ls_extinction_method none
_refine_ls_goodness_of_fit_ref 0.997
_refine_ls_hydrogen_treatment constr
_refine_ls_matrix_type full
_refine_ls_number_parameters 156
_refine_ls_number_reflns 2234
_refine_ls_number_restraints 0
_refine_ls_restrained_S_all 0.997
_refine_ls_R_factor_all 0.0916
_refine_ls_R_factor_gt 0.0661
_refine_ls_shift/su_max 0
_refine_ls_shift/su_mean 0
_refine_ls_structure_factor_coef Fsqd
_refine_ls_weighting_details 'calc w=1/[\s^2^(Fo^2^)+(0.1225P)^2^+0.0000P] where P=(Fo^2^+2Fc^2^)/3'
_refine_ls_weighting_scheme calc
_refine_ls_wR_factor_gt 0.1642
_refine_ls_wR_factor_ref 0.1795
_reflns_number_gt 1568
_reflns_number_total 2234
_reflns_threshold_expression >2\s(I)
_cod_data_source_file om900231c_si_001.cif
_cod_data_source_block compound9a
_cod_database_code 4069507

loop_
_symmetry_equiv_pos_as_xyz
'x, y, z'
'-x, -y, z+1/2'
'x, -y+1/2, -z'
'-x, y+1/2, -z+1/2'
'-x, -y, -z'
'x, y, -z-1/2'
'-x, y-1/2, z'
'x, -y-1/2, z-1/2'

loop_
_atom_site_label
_atom_site_type_symbol
_atom_site_fract_x
_atom_site_fract_y
_atom_site_fract_z
_atom_site_U_iso_or_equiv
_atom_site_adp_type
_atom_site_occupancy
_atom_site_symmetry_multiplicity
_atom_site_calc_flag
_atom_site_refinement_flags
C1 C 0.0517(9) 0.1585(4) 0.75 0.025(2) Uani 1 2 d S
C3 C 0.3016(10) 0.1981(6) 0.75 0.047(3) Uani 1 2 d S
H3 H 0.3202 0.1517 0.75 0.056 Uiso 1 2 calc SR
C4 C 0.3704(11) 0.2258(5) 0.8471(12) 0.100(5) Uani 1 1 d .
H4A H 0.3368 0.269 0.8574 0.15 Uiso 1 1 calc R
H4B H 0.4735 0.226 0.8384 0.15 Uiso 1 1 calc R
H4C H 0.3452 0.2003 0.9083 0.15 Uiso 1 1 calc R
C5 C 0.0933(10) 0.2762(5) 0.75 0.036(2) Uani 1 2 d S
H5 H 0.1805 0.3029 0.75 0.043 Uiso 1 2 calc SR
C6 C 0.0103(11) 0.2928(5) 0.6499(8) 0.059(2) Uani 1 1 d .
H6A H 0.0639 0.2789 0.5885 0.089 Uiso 1 1 calc R
H6B H -0.004 0.3385 0.6465 0.089 Uiso 1 1 calc R
H6C H -0.0819 0.2716 0.6512 0.089 Uiso 1 1 calc R
C7 C 0.1136(9) 0.0928(5) 0.75 0.029(2) Uani 1 2 d S
C8 C 0.1344(6) 0.0588(4) 0.8503(5) 0.0316(16) Uani 1 1 d .
H8 H 0.1264 0.0802 0.9154 0.038 Uiso 1 1 calc R
C9 C 0.1671(6) -0.0078(3) 0.8467(6) 0.0323(16) Uani 1 1 d .
H9 H 0.1755 -0.0307 0.9103 0.039 Uiso 1 1 calc R
C10 C 0.1869(8) -0.0398(5) 0.75 0.031(2) Uani 1 2 d S
H10 H 0.2136 -0.0829 0.75 0.037 Uiso 1 2 calc SR
C11 C -0.3027(7) 0.1083(4) 0.6334(6) 0.0359(17) Uani 1 1 d .
C12 C -0.4259(7) 0.0705(4) 0.6164(7) 0.046(2) Uani 1 1 d .
H12 H -0.4537 0.0405 0.6675 0.055 Uiso 1 1 calc R
C13 C -0.5059(8) 0.0775(5) 0.5243(7) 0.051(2) Uani 1 1 d .
H13 H -0.5885 0.0527 0.5148 0.061 Uiso 1 1 calc R
C14 C -0.4667(7) 0.1199(4) 0.4474(7) 0.0437(19) Uani 1 1 d .
H14 H -0.521 0.1235 0.3851 0.052 Uiso 1 1 calc R
C15 C -0.3453(8) 0.1578(4) 0.4619(7) 0.048(2) Uani 1 1 d .
H15 H -0.3185 0.1874 0.4098 0.057 Uiso 1 1 calc R
C16 C -0.2639(8) 0.1517(4) 0.5542(6) 0.0382(17) Uani 1 1 d .
H16 H -0.182 0.177 0.5632 0.046 Uiso 1 1 calc R
N1 N -0.0885(8) 0.1664(4) 0.75 0.0336(19) Uani 1 2 d S
N2 N 0.1427(8) 0.2077(4) 0.75 0.0319(19) Uani 1 2 d S
P1 P -0.1878(2) 0.09810(13) 0.75 0.0305(6) Uani 1 2 d S
Cl1 Cl -0.16856(18) -0.04493(10) 0.62034(14) 0.0387(5) Uani 1 1 d .
Ru1 Ru -0.02876(7) 0.01187(4) 0.75 0.0261(3) Uani 1 2 d S

loop_
_atom_site_aniso_label
_atom_site_aniso_U_11
_atom_site_aniso_U_22
_atom_site_aniso_U_33
_atom_site_aniso_U_23
_atom_site_aniso_U_13
_atom_site_aniso_U_12
C1 0.026(5) 0.018(5) 0.032(5) 0 0 -0.004(3)
C3 0.021(5) 0.038(7) 0.082(9) 0 0 0.000(4)
C4 0.064(6) 0.070(8) 0.166(13) -0.048(8) -0.076(8) 0.012(5)
C5 0.031(5) 0.023(6) 0.053(6) 0 0 -0.001(4)
C6 0.069(5) 0.040(5) 0.069(6) 0.010(5) -0.021(5) -0.002(4)
C7 0.024(4) 0.034(6) 0.028(5) 0 0 0.002(4)
C8 0.020(3) 0.046(5) 0.029(3) 0.005(3) -0.006(3) -0.004(3)
C9 0.020(3) 0.035(4) 0.042(4) 0.004(3) -0.002(3) -0.001(3)
C10 0.013(4) 0.027(6) 0.052(6) 0 0 0.006(4)
C11 0.020(3) 0.038(5) 0.050(4) -0.001(4) -0.001(3) 0.001(3)
C12 0.026(3) 0.057(5) 0.055(5) 0.014(4) -0.009(3) -0.009(3)
C13 0.033(4) 0.057(6) 0.063(5) 0.010(5) -0.010(4) -0.004(3)
C14 0.032(4) 0.050(5) 0.049(5) -0.002(4) -0.008(3) 0.008(3)
C15 0.051(5) 0.055(6) 0.037(4) 0.010(4) 0.000(3) 0.004(4)
C16 0.035(4) 0.040(5) 0.039(4) -0.001(3) -0.006(3) 0.002(3)
N1 0.020(4) 0.033(5) 0.048(5) 0 0 -0.003(3)
N2 0.022(4) 0.030(5) 0.043(5) 0 0 0.000(3)
P1 0.0198(11) 0.0304(16) 0.0412(14) 0 0 -0.0012(9)
Cl1 0.0351(9) 0.0466(12) 0.0343(9) -0.0096(8) -0.0089(7) -0.0022(7)
Ru1 0.0207(4) 0.0310(5) 0.0267(4) 0 0 -0.0009(3)

loop_
_atom_type_symbol
_atom_type_description
_atom_type_scat_dispersion_real
_atom_type_scat_dispersion_imag
_atom_type_scat_source
C C 0.0033 0.0016 'International Tables Vol C Tables 4.2.6.8 and 6.1.1.4'
H H 0 0 'International Tables Vol C Tables 4.2.6.8 and 6.1.1.4'
N N 0.0061 0.0033 'International Tables Vol C Tables 4.2.6.8 and 6.1.1.4'
P P 0.1023 0.0942 'International Tables Vol C Tables 4.2.6.8 and 6.1.1.4'
Cl Cl 0.1484 0.1585 'International Tables Vol C Tables 4.2.6.8 and 6.1.1.4'
Ru Ru -1.2594 0.8363 'International Tables Vol C Tables 4.2.6.8 and 6.1.1.4'

loop_
_geom_angle_atom_site_label_1
_geom_angle_atom_site_label_2
_geom_angle_atom_site_label_3
_geom_angle
_geom_angle_site_symmetry_1
_geom_angle_site_symmetry_3
N1 C1 N2 122.1(8) . .
N1 C1 C7 120.0(8) . .
N2 C1 C7 117.9(8) . .
N2 C3 C4 111.8(7) . .
N2 C3 C4 111.8(7) . 6_557
C4 C3 C4 109.6(14) . 6_557
N2 C5 C6 111.9(6) . .
N2 C5 C6 111.9(6) . 6_557
C6 C5 C6 112.2(10) . 6_557
C8 C7 C8 119.4(9) 6_557 .
C8 C7 C1 120.0(4) 6_557 .
C8 C7 C1 120.0(4) . .
C8 C7 Ru1 72.4(5) 6_557 .
C8 C7 Ru1 72.4(5) . .
C1 C7 Ru1 119.3(6) . .
C9 C8 C7 118.4(7) . .
C9 C8 Ru1 72.1(4) . .
C7 C8 Ru1 68.4(4) . .
C10 C9 C8 121.5(7) . .
C10 C9 Ru1 73.8(4) . .
C8 C9 Ru1 70.3(4) . .
C9 C10 C9 120.6(9) . 6_557
C9 C10 Ru1 70.0(4) . .
C9 C10 Ru1 70.0(4) 6_557 .
C16 C11 C12 117.8(7) . .
C16 C11 P1 120.0(5) . .
C12 C11 P1 122.1(6) . .
C13 C12 C11 120.3(8) . .
C14 C13 C12 121.3(7) . .
C13 C14 C15 119.6(7) . .
C14 C15 C16 119.9(8) . .
C15 C16 C11 121.1(7) . .
C1 N1 P1 115.6(7) . .
C1 N2 C3 121.6(8) . .
C1 N2 C5 122.8(7) . .
C3 N2 C5 115.6(8) . .
N1 P1 C11 102.6(3) . .
N1 P1 C11 102.6(3) . 6_557
C11 P1 C11 106.8(4) . 6_557
N1 P1 Ru1 107.8(3) . .
C11 P1 Ru1 117.5(3) . .
C11 P1 Ru1 117.5(3) 6_557 .
C7 Ru1 C8 39.2(2) . .
C7 Ru1 C8 39.2(2) . 6_557
C8 Ru1 C8 69.9(3) . 6_557
C7 Ru1 C9 69.1(3) . .
C8 Ru1 C9 37.6(3) . .
C8 Ru1 C9 80.4(3) 6_557 .
C7 Ru1 C9 69.1(3) . 6_557
C8 Ru1 C9 80.4(3) . 6_557
C8 Ru1 C9 37.6(3) 6_557 6_557
C9 Ru1 C9 66.2(4) . 6_557
C7 Ru1 C10 80.3(4) . .
C8 Ru1 C10 66.8(3) . .
C8 Ru1 C10 66.8(3) 6_557 .
C9 Ru1 C10 36.2(2) . .
C9 Ru1 C10 36.2(2) 6_557 .
C7 Ru1 P1 77.4(3) . .
C8 Ru1 P1 95.3(2) . .
C8 Ru1 P1 95.3(2) 6_557 .
C9 Ru1 P1 131.39(19) . .
C9 Ru1 P1 131.39(19) 6_557 .
C10 Ru1 P1 157.7(3) . .
C7 Ru1 Cl1 136.34(7) . .
C8 Ru1 Cl1 169.21(18) . .
C8 Ru1 Cl1 101.76(18) 6_557 .
C9 Ru1 Cl1 136.2(2) . .
C9 Ru1 Cl1 88.86(19) 6_557 .
C10 Ru1 Cl1 104.00(19) . .
P1 Ru1 Cl1 92.25(7) . .
C7 Ru1 Cl1 136.34(7) . 6_557
C8 Ru1 Cl1 101.76(18) . 6_557
C8 Ru1 Cl1 169.21(18) 6_557 6_557
C9 Ru1 Cl1 88.86(19) . 6_557
C9 Ru1 Cl1 136.2(2) 6_557 6_557
C10 Ru1 Cl1 104.00(19) . 6_557
P1 Ru1 Cl1 92.25(7) . 6_557
Cl1 Ru1 Cl1 85.62(10) . 6_557

loop_
_geom_bond_atom_site_label_1
_geom_bond_atom_site_label_2
_geom_bond_distance
_geom_bond_site_symmetry_2
C1 N1 1.307(11) .
C1 N2 1.326(12) .
C1 C7 1.480(13) .
C3 N2 1.483(12) .
C3 C4 1.488(12) .
C3 C4 1.488(12) 6_557
C5 N2 1.495(13) .
C5 C6 1.509(10) .
C5 C6 1.509(10) 6_557
C7 C8 1.454(8) 6_557
C7 C8 1.454(8) .
C7 Ru1 2.138(10) .
C8 C9 1.420(10) .
C8 Ru1 2.192(6) .
C9 C10 1.393(9) .
C9 Ru1 2.217(7) .
C10 C9 1.393(9) 6_557
C10 Ru1 2.266(8) .
C11 C16 1.387(11) .
C11 C12 1.402(10) .
C11 P1 1.817(7) .
C12 C13 1.377(11) .
C13 C14 1.356(12) .
C14 C15 1.384(11) .
C15 C16 1.384(11) .
N1 P1 1.693(8) .
P1 C11 1.817(7) 6_557
P1 Ru1 2.320(3) .
Cl1 Ru1 2.3876(17) .
Ru1 C8 2.192(6) 6_557
Ru1 C9 2.217(7) 6_557
Ru1 Cl1 2.3876(17) 6_557
